data_7101162
loop_
_publ_author_name
'Tomoaki Tanase'
'Merii Kato'
'Ajay Sah'

_publ_section_title
;
Trinuclear coordinatively labile Cu(II) complex of
4,6-O-ethylidene-beta-D-glucopyranosylamine derived Schiff base ligand
and its reactivity towards primary alcohols and amines
;
_journal_issue 5
_journal_name_full 'Chemical Communications'
_journal_paper_doi 10.1039/b413923b
_journal_year 2005
_chemical_absolute_configuration 'CHOOSE rm ad rmad syn or unk'
_chemical_formula_moiety 'C56 H88 Cu3 N2 O18 '
_chemical_formula_sum 'C56 H88 Cu3 N2 O18'
_chemical_formula_weight 1267.95
_space_group_IT_number 1
_space_group_name_Hall 'P 1'
_space_group_name_H-M_alt 'P 1'
_symmetry_cell_setting triclinic
_symmetry_Int_Tables_number 1
_symmetry_space_group_name_Hall 'P 1'
_symmetry_space_group_name_H-M 'P 1'
_cell_angle_alpha 72.113(8)
_cell_angle_beta 78.973(9)
_cell_angle_gamma 65.529(6)
_cell_formula_units_Z 1
_cell_length_a 8.14870(10)
_cell_length_b 12.23590(10)
_cell_length_c 16.9972(3)
_cell_measurement_reflns_used 3631
_cell_measurement_temperature 153.1
_cell_measurement_theta_max 27.5
_cell_measurement_theta_min 3.1
_cell_volume 1463.92(3)
_computing_cell_refinement CrystalClear
_computing_data_collection CrystalClear
_computing_data_reduction CrystalStructure
_computing_molecular_graphics ORTEP-II
_computing_publication_material 'CrystalStructure 3.6.0'
_computing_structure_refinement CRYSTALS
_computing_structure_solution SIR97
_diffrn_detector_area_resol_mean 7.31
_diffrn_measured_fraction_theta_full 0.7894
_diffrn_measured_fraction_theta_max 0.7118
_diffrn_measurement_device_type 'Rigaku Mercury'
_diffrn_measurement_method \w
_diffrn_radiation_type 'Mo K\a'
_diffrn_radiation_wavelength 0.7107
_diffrn_reflns_av_R_equivalents 0.014
_diffrn_reflns_limit_h_max 9
_diffrn_reflns_limit_h_min -10
_diffrn_reflns_limit_k_max 13
_diffrn_reflns_limit_k_min -14
_diffrn_reflns_limit_l_max 21
_diffrn_reflns_limit_l_min -17
_diffrn_reflns_number 7377
_diffrn_reflns_theta_full 26.00
_diffrn_reflns_theta_max 27.09
_exptl_absorpt_coefficient_mu 1.152
_exptl_absorpt_correction_T_max 0.944
_exptl_absorpt_correction_T_min 0.811
_exptl_absorpt_correction_type multi-scan
_exptl_absorpt_process_details 'Jacobson, R. (1998) Private communication'
_exptl_crystal_colour green
_exptl_crystal_density_diffrn 1.438
_exptl_crystal_density_method 'not measured'
_exptl_crystal_description prism
_exptl_crystal_F_000 669.00
_exptl_crystal_size_max 0.25
_exptl_crystal_size_mid 0.25
_exptl_crystal_size_min 0.05
_refine_diff_density_max 1.14
_refine_diff_density_min -0.81
_refine_ls_abs_structure_details 'Flack, H. D. (1983), Acta Cryst. A39, 876-881.  1454 Friedel Pairs'
_refine_ls_abs_structure_Flack 0.02(3)
_refine_ls_extinction_method none
_refine_ls_goodness_of_fit_ref 0.788
_refine_ls_hydrogen_treatment refall
_refine_ls_number_parameters 509
_refine_ls_number_reflns 5309
_refine_ls_R_factor_gt 0.0470
_refine_ls_shift/su_max 0.0230
_refine_ls_structure_factor_coef F
_refine_ls_weighting_details 'w = 1/[0.0010Fo^2^ + 3.0000\s(Fo^2^) + 0.5000]'
_refine_ls_weighting_scheme calc
_refine_ls_wR_factor_ref 0.0560
_reflns_number_gt 5296
_reflns_number_total 6056
_reflns_threshold_expression F^2^>2.0\s(F^2^)
_cod_data_source_file b413923b.txt
_cod_original_formula_sum 'C56 H88 Cu3 N2 O18 '
_cod_database_code 7101162

loop_
_symmetry_equiv_pos_site_id
_symmetry_equiv_pos_as_xyz
1 +X,+Y,+Z

loop_
_atom_site_label
_atom_site_type_symbol
_atom_site_fract_x
_atom_site_fract_y
_atom_site_fract_z
_atom_site_U_iso_or_equiv
_atom_site_adp_type
_atom_site_occupancy
_atom_site_symmetry_multiplicity
_atom_site_calc_flag
_atom_site_refinement_flags
Cu(1) Cu -0.1759(2) 0.0707(2) -0.65274(12) 0.0205(3) Uani 1.00 1 d .
Cu(2) Cu -0.2162(2) 0.3856(2) -0.77252(13) 0.0225(3) Uani 1.00 1 d .
Cu(3) Cu -0.3349(2) 0.7067(2) -0.89512(12) 0.0214(4) Uani 1.00 1 d .
O(1) O -0.1472(7) -0.0728(6) -0.5631(4) 0.023(2) Uani 1.00 1 d .
O(2) O -0.1754(8) 0.2122(6) -0.7459(4) 0.024(2) Uani 1.00 1 d .
O(3) O -0.1328(7) 0.3788(5) -0.8844(4) 0.022(2) Uani 1.00 1 d .
O(4) O -0.0684(8) 0.2974(6) -1.0421(5) 0.029(2) Uani 1.00 1 d .
O(5) O 0.0106(8) 0.0025(6) -0.8808(4) 0.023(2) Uani 1.00 1 d .
O(6) O 0.0523(9) 0.1304(7) -1.1049(4) 0.026(2) Uani 1.00 1 d .
O(7) O -0.3518(8) 0.8494(6) -0.9826(4) 0.024(2) Uani 1.00 1 d .
O(8) O -0.3287(8) 0.5647(6) -0.8024(4) 0.016(2) Uani 1.00 1 d .
O(9) O -0.2475(7) 0.3894(5) -0.6582(4) 0.023(2) Uani 1.00 1 d .
O(10) O -0.4255(8) 0.4788(6) -0.5034(4) 0.021(2) Uani 1.00 1 d .
O(11) O -0.4977(8) 0.7707(6) -0.6662(4) 0.023(2) Uani 1.00 1 d .
O(12) O -0.5533(8) 0.6445(6) -0.4424(4) 0.030(2) Uani 1.00 1 d .
O(13) O -0.2353(9) 0.1805(7) -0.5782(4) 0.032(2) Uani 1.00 1 d .
O(14) O -0.2637(8) 0.5966(6) -0.9678(4) 0.021(2) Uani 1.00 1 d .
O(15) O -0.4836(7) 0.1197(6) -0.6733(5) 0.035(2) Uani 1.00 1 d .
O(16) O -0.0201(8) 0.6582(6) -0.8714(5) 0.031(2) Uani 1.00 1 d .
O(17) O 0.326(2) 0.5421(10) -1.0949(7) 0.107(4) Uiso 1.00 1 d .
O(18) O -0.789(2) -0.968(2) -0.3572(10) 0.172(6) Uiso 1.00 1 d .
N(1) N -0.0898(10) -0.0263(8) -0.7353(5) 0.023(2) Uani 1.00 1 d .
N(2) N -0.4569(10) 0.8056(7) -0.8144(5) 0.019(2) Uani 1.00 1 d .
C(1) C -0.1129(11) 0.0557(7) -0.8174(5) 0.021(2) Uiso 1.00 1 d .
C(2) C -0.0828(11) 0.1681(7) -0.8159(5) 0.018(2) Uiso 1.00 1 d .
C(3) C -0.1431(12) 0.2713(8) -0.8950(6) 0.020(2) Uiso 1.00 1 d .
C(4) C -0.0206(10) 0.2164(7) -0.9625(5) 0.019(2) Uiso 1.00 1 d .
C(5) C -0.0347(11) 0.0935(8) -0.9584(5) 0.021(2) Uiso 1.00 1 d .
C(6) C 0.0969(11) 0.0403(8) -1.0262(6) 0.024(2) Uiso 1.00 1 d .
C(7) C 0.0569(11) 0.2468(8) -1.1065(5) 0.028(2) Uiso 1.00 1 d .
C(8) C 0.0018(13) 0.3356(10) -1.1852(7) 0.038(3) Uiso 1.00 1 d .
C(9) C -0.0356(11) -0.1444(8) -0.7218(6) 0.020(2) Uiso 1.00 1 d .
C(10) C -0.0176(11) -0.2295(9) -0.6411(6) 0.018(2) Uiso 1.00 1 d .
C(11) C -0.0687(12) -0.1923(10) -0.5622(7) 0.023(2) Uiso 1.00 1 d .
C(12) C -0.0367(11) -0.2843(9) -0.4888(6) 0.022(2) Uiso 1.00 1 d .
C(13) C 0.0409(11) -0.4060(9) -0.4918(6) 0.028(2) Uiso 1.00 1 d .
C(14) C 0.0904(11) -0.4445(9) -0.5630(6) 0.028(2) Uiso 1.00 1 d .
C(15) C 0.0595(12) -0.3557(9) -0.6371(7) 0.023(2) Uiso 1.00 1 d .
C(16) C -0.0950(11) -0.2485(9) -0.4053(6) 0.025(2) Uiso 1.00 1 d .
C(17) C -0.0498(13) -0.3648(10) -0.3297(7) 0.042(3) Uiso 1.00 1 d .
C(18) C -0.3043(11) -0.1762(9) -0.3979(6) 0.035(2) Uiso 1.00 1 d .
C(19) C 0.0049(12) -0.1684(9) -0.3981(6) 0.034(2) Uiso 1.00 1 d .
C(20) C -0.4929(11) 0.7280(7) -0.7353(5) 0.020(2) Uiso 1.00 1 d .
C(21) C -0.3436(10) 0.6004(7) -0.7300(5) 0.015(2) Uiso 1.00 1 d .
C(22) C -0.3801(12) 0.5070(8) -0.6534(6) 0.018(2) Uiso 1.00 1 d .
C(23) C -0.3815(10) 0.5531(7) -0.5808(5) 0.017(2) Uiso 1.00 1 d .
C(24) C -0.5268(11) 0.6852(7) -0.5888(5) 0.018(2) Uiso 1.00 1 d .
C(25) C -0.5279(12) 0.7312(8) -0.5175(6) 0.026(2) Uiso 1.00 1 d .
C(26) C -0.4187(11) 0.5226(7) -0.4372(5) 0.027(2) Uiso 1.00 1 d .
C(27) C -0.4618(13) 0.4387(10) -0.3557(7) 0.037(3) Uiso 1.00 1 d .
C(28) C -0.5001(11) 0.9217(8) -0.8279(6) 0.019(2) Uiso 1.00 1 d .
C(29) C -0.4796(11) 1.0046(9) -0.9065(6) 0.022(2) Uiso 1.00 1 d .
C(30) C -0.4131(11) 0.9663(10) -0.9785(7) 0.022(2) Uiso 1.00 1 d .
C(31) C -0.4151(11) 1.0614(9) -1.0576(6) 0.025(2) Uiso 1.00 1 d .
C(32) C -0.4757(11) 1.1828(9) -1.0539(6) 0.027(2) Uiso 1.00 1 d .
C(33) C -0.5416(11) 1.2186(9) -0.9760(6) 0.027(2) Uiso 1.00 1 d .
C(34) C -0.5427(11) 1.1335(9) -0.9073(6) 0.021(2) Uiso 1.00 1 d .
C(35) C -0.3553(12) 1.0250(9) -1.1410(6) 0.029(2) Uiso 1.00 1 d .
C(36) C -0.4698(12) 0.9616(9) -1.1547(6) 0.034(2) Uiso 1.00 1 d .
C(37) C -0.1517(11) 0.9393(8) -1.1445(6) 0.028(2) Uiso 1.00 1 d .
C(38) C -0.3807(13) 1.1417(10) -1.2131(7) 0.044(3) Uiso 1.00 1 d .
C(39) C -0.3426(13) 0.1732(10) -0.5044(7) 0.037(3) Uiso 1.00 1 d .
C(40) C -0.1459(13) 0.6079(11) -1.0428(7) 0.039(3) Uiso 1.00 1 d .
C(41) C -0.5681(12) 0.0405(10) -0.6186(7) 0.032(3) Uiso 1.00 1 d .
C(42) C -0.765(1) 0.0992(11) -0.6414(8) 0.048(3) Uiso 1.00 1 d .
C(43) C -0.793(2) 0.234(1) -0.6822(10) 0.075(4) Uiso 1.00 1 d .
C(44) C -0.6148(13) 0.2439(10) -0.6850(7) 0.042(3) Uiso 1.00 1 d .
C(45) C 0.0651(12) 0.7351(10) -0.9292(7) 0.033(3) Uiso 1.00 1 d .
C(46) C 0.2562(13) 0.6854(10) -0.9066(7) 0.040(3) Uiso 1.00 1 d .
C(47) C 0.295(2) 0.5478(12) -0.8673(9) 0.056(3) Uiso 1.00 1 d .
C(48) C 0.1175(12) 0.5325(9) -0.8507(7) 0.036(3) Uiso 1.00 1 d .
C(49) C 0.248(2) 0.599(2) -1.1753(10) 0.099(5) Uiso 1.00 1 d .
C(50) C 0.334(2) 0.6862(12) -1.2182(8) 0.067(3) Uiso 1.00 1 d .
C(51) C 0.498(3) 0.644(2) -1.1776(13) 0.134(7) Uiso 1.00 1 d .
C(52) C 0.497(2) 0.5374(12) -1.1009(8) 0.062(3) Uiso 1.00 1 d .
C(53) C -0.716(3) -0.859(2) -0.360(1) 0.142(8) Uiso 1.00 1 d .
C(54) C -0.968(3) -0.865(3) -0.399(2) 0.202(12) Uiso 1.00 1 d .
C(55) C -0.982(3) -0.744(2) -0.4143(13) 0.132(7) Uiso 1.00 1 d .
C(56) C -0.802(2) -0.749(1) -0.4001(10) 0.088(4) Uiso 1.00 1 d .
H(1) H -0.0043 -0.1777 -0.7687 0.025 Uiso 1.00 1 c R
H(2) H 0.0618 -0.4682 -0.4408 0.034 Uiso 1.00 1 c R
H(3) H 0.1453 -0.5304 -0.5614 0.033 Uiso 1.00 1 c R
H(4) H 0.0914 -0.3814 -0.6871 0.027 Uiso 1.00 1 c R
H(5) H -0.5502 0.9572 -0.7821 0.022 Uiso 1.00 1 c R
H(6) H -0.4738 1.2447 -1.1037 0.033 Uiso 1.00 1 c R
H(7) H -0.5853 1.3035 -0.9756 0.032 Uiso 1.00 1 c R
H(8) H -0.5852 1.1571 -0.8566 0.026 Uiso 1.00 1 c R
H(9) H -0.0797 0.3168 -1.2069 0.045 Uiso 1.00 1 c R
H(10) H 0.1061 0.3302 -1.2225 0.045 Uiso 1.00 1 c R
H(11) H -0.0554 0.4177 -1.1783 0.045 Uiso 1.00 1 c R
H(12) H -0.1496 -0.3900 -0.3137 0.051 Uiso 1.00 1 c R
H(13) H -0.0259 -0.3443 -0.2846 0.051 Uiso 1.00 1 c R
H(14) H 0.0539 -0.4310 -0.3438 0.051 Uiso 1.00 1 c R
H(15) H -0.3335 -0.0898 -0.4210 0.042 Uiso 1.00 1 c R
H(16) H -0.3471 -0.1902 -0.3411 0.042 Uiso 1.00 1 c R
H(17) H -0.3608 -0.2053 -0.4265 0.042 Uiso 1.00 1 c R
H(18) H 0.1145 -0.2215 -0.3727 0.041 Uiso 1.00 1 c R
H(19) H -0.0693 -0.1124 -0.3656 0.041 Uiso 1.00 1 c R
H(20) H 0.0309 -0.1228 -0.4519 0.041 Uiso 1.00 1 c R
H(21) H -0.5882 0.4704 -0.3411 0.044 Uiso 1.00 1 c R
H(22) H -0.3984 0.4355 -0.3131 0.044 Uiso 1.00 1 c R
H(23) H -0.4253 0.3572 -0.3620 0.044 Uiso 1.00 1 c R
H(24) H -0.4144 0.8745 -1.1322 0.041 Uiso 1.00 1 c R
H(25) H -0.4793 0.9783 -1.2124 0.041 Uiso 1.00 1 c R
H(26) H -0.5869 0.9923 -1.1278 0.041 Uiso 1.00 1 c R
H(27) H -0.0804 0.9883 -1.1659 0.034 Uiso 1.00 1 c R
H(28) H -0.1303 0.8862 -1.1792 0.034 Uiso 1.00 1 c R
H(29) H -0.1223 0.8924 -1.0895 0.034 Uiso 1.00 1 c R
H(30) H -0.4983 1.1745 -1.2321 0.053 Uiso 1.00 1 c R
H(31) H -0.2935 1.1213 -1.2576 0.053 Uiso 1.00 1 c R
H(32) H -0.3655 1.2016 -1.1936 0.053 Uiso 1.00 1 c R
H(33) H -0.4648 0.2247 -0.5152 0.045 Uiso 1.00 1 c R
H(34) H -0.3037 0.2005 -0.4674 0.045 Uiso 1.00 1 c R
H(35) H -0.3326 0.0899 -0.4802 0.045 Uiso 1.00 1 c R
H(36) H -0.2158 0.6624 -1.0882 0.047 Uiso 1.00 1 c R
H(37) H -0.0803 0.5289 -1.0540 0.047 Uiso 1.00 1 c R
H(38) H -0.0641 0.6406 -1.0355 0.047 Uiso 1.00 1 c R
H(39) H -0.2334 0.0805 -0.8307 0.025 Uiso 1.00 1 c R
H(40) H 0.0430 0.1454 -0.8134 0.022 Uiso 1.00 1 c R
H(41) H -0.2646 0.2880 -0.9023 0.024 Uiso 1.00 1 c R
H(42) H 0.1006 0.2013 -0.9557 0.023 Uiso 1.00 1 c R
H(43) H -0.1540 0.1095 -0.9689 0.025 Uiso 1.00 1 c R
H(44) H 0.1756 0.2349 -1.0979 0.033 Uiso 1.00 1 c R
H(45) H -0.6055 0.7222 -0.7355 0.024 Uiso 1.00 1 c R
H(46) H -0.2329 0.6058 -0.7254 0.018 Uiso 1.00 1 c R
H(47) H -0.4962 0.5072 -0.6548 0.021 Uiso 1.00 1 c R
H(48) H -0.2665 0.5549 -0.5800 0.020 Uiso 1.00 1 c R
H(49) H -0.6415 0.6818 -0.5882 0.021 Uiso 1.00 1 c R
H(50) H -0.3022 0.5230 -0.4378 0.032 Uiso 1.00 1 c R
H(51) H 0.0877 -0.0342 -1.0273 0.029 Uiso 1.00 1 c R
H(52) H 0.2168 0.0231 -1.0160 0.029 Uiso 1.00 1 c R
H(53) H -0.6246 0.8096 -0.5203 0.031 Uiso 1.00 1 c R
H(54) H -0.4166 0.7397 -0.5189 0.031 Uiso 1.00 1 c R
H(55) H -0.5105 -0.0412 -0.6261 0.039 Uiso 1.00 1 c R
H(56) H -0.5633 0.0380 -0.5626 0.039 Uiso 1.00 1 c R
H(57) H -0.7806 0.0604 -0.6783 0.058 Uiso 1.00 1 c R
H(58) H -0.8452 0.0927 -0.5934 0.058 Uiso 1.00 1 c R
H(59) H -0.8263 0.2556 -0.7371 0.090 Uiso 1.00 1 c R
H(60) H -0.8836 0.2869 -0.6517 0.090 Uiso 1.00 1 c R
H(61) H -0.6159 0.2776 -0.6414 0.051 Uiso 1.00 1 c R
H(62) H -0.5886 0.2946 -0.7366 0.051 Uiso 1.00 1 c R
H(63) H 0.0617 0.7326 -0.9842 0.040 Uiso 1.00 1 c R
H(64) H 0.0051 0.8183 -0.9247 0.040 Uiso 1.00 1 c R
H(65) H 0.3347 0.6963 -0.9549 0.048 Uiso 1.00 1 c R
H(66) H 0.2684 0.7242 -0.8687 0.048 Uiso 1.00 1 c R
H(67) H 0.3723 0.4996 -0.9041 0.067 Uiso 1.00 1 c R
H(68) H 0.3511 0.5220 -0.8171 0.067 Uiso 1.00 1 c R
H(69) H 0.1010 0.4928 -0.7939 0.043 Uiso 1.00 1 c R
H(70) H 0.1121 0.4847 -0.8842 0.043 Uiso 1.00 1 c R
H(73) H 0.2744 0.5385 -1.2045 0.118 Uiso 1.00 1 c R
H(74) H 0.1212 0.6403 -1.1672 0.119 Uiso 1.00 1 c R
H(75) H 0.3600 0.6865 -1.2752 0.081 Uiso 1.00 1 c R
H(76) H 0.2567 0.7673 -1.2132 0.081 Uiso 1.00 1 c R
H(77) H 0.5995 0.6135 -1.2142 0.160 Uiso 1.00 1 c R
H(78) H 0.5043 0.7110 -1.1627 0.160 Uiso 1.00 1 c R
H(79) H 0.5140 0.5540 -1.0527 0.075 Uiso 1.00 1 c R
H(80) H 0.5852 0.4591 -1.1063 0.074 Uiso 1.00 1 c R
H(81) H -0.7130 -0.8595 -0.3040 0.170 Uiso 1.00 1 c R
H(82) H -0.5966 -0.8829 -0.3853 0.170 Uiso 1.00 1 c R
H(83) H -0.9741 -0.8803 -0.4495 0.243 Uiso 1.00 1 c R
H(84) H -1.0674 -0.8741 -0.3615 0.243 Uiso 1.00 1 c R
H(85) H -1.0083 -0.7015 -0.4703 0.158 Uiso 1.00 1 c R
H(86) H -1.0746 -0.7023 -0.3783 0.158 Uiso 1.00 1 c R
H(87) H -0.8189 -0.6942 -0.3671 0.106 Uiso 1.00 1 c R
H(88) H -0.7379 -0.7263 -0.4512 0.105 Uiso 1.00 1 c R

loop_
_atom_site_aniso_label
_atom_site_aniso_U_11
_atom_site_aniso_U_22
_atom_site_aniso_U_33
_atom_site_aniso_U_12
_atom_site_aniso_U_13
_atom_site_aniso_U_23
Cu(1) 0.0254(6) 0.0152(7) 0.0176(7) -0.0061(5) 0.0003(5) -0.0032(6)
Cu(2) 0.0321(8) 0.0147(4) 0.0198(5) -0.0093(5) 0.0015(6) -0.0049(4)
Cu(3) 0.0281(6) 0.0167(7) 0.0176(8) -0.0083(5) -0.0005(5) -0.0027(6)
O(1) 0.025(3) 0.017(4) 0.022(4) -0.005(3) 0.005(3) -0.004(3)
O(2) 0.025(3) 0.017(4) 0.030(5) -0.010(3) 0.004(3) -0.009(4)
O(3) 0.034(3) 0.019(3) 0.016(3) -0.013(3) 0.000(3) -0.006(3)
O(4) 0.030(3) 0.016(4) 0.033(5) -0.005(3) -0.004(3) -0.003(4)
O(5) 0.032(3) 0.023(4) 0.018(5) -0.014(3) 0.004(3) -0.011(4)
O(6) 0.049(4) 0.026(4) 0.006(4) -0.016(3) -0.002(3) -0.003(4)
O(7) 0.040(4) 0.016(4) 0.012(4) -0.008(3) -0.006(3) 0.001(3)
O(8) 0.031(3) 0.016(4) 0.001(4) -0.008(3) -0.002(3) -0.001(3)
O(9) 0.026(3) 0.015(3) 0.025(4) -0.005(3) -0.001(3) -0.006(3)
O(10) 0.039(4) 0.021(4) 0.001(4) -0.011(3) -0.001(3) -0.001(3)
O(11) 0.030(3) 0.011(4) 0.020(5) -0.007(3) -0.001(3) 0.002(3)
O(12) 0.039(4) 0.016(4) 0.027(5) -0.005(3) 0.001(3) -0.005(4)
O(13) 0.047(4) 0.025(5) 0.022(5) -0.013(3) 0.005(3) -0.007(4)
O(14) 0.030(3) 0.022(4) 0.011(4) -0.010(3) 0.000(3) -0.005(4)
O(15) 0.016(3) 0.021(4) 0.053(5) -0.006(3) 0.000(3) 0.005(4)
O(16) 0.023(3) 0.019(4) 0.044(5) -0.008(3) -0.002(3) 0.003(4)
N(1) 0.023(4) 0.022(5) 0.023(5) -0.009(3) -0.001(4) -0.002(4)
N(2) 0.027(4) 0.017(4) 0.007(4) -0.007(3) -0.002(3) 0.001(3)

loop_
_atom_type_symbol
_atom_type_description
_atom_type_scat_dispersion_real
_atom_type_scat_dispersion_imag
_atom_type_scat_source
C C 0.003 0.002
;
International Tables for Crystallography
(1992, Vol. C, Tables 4.2.6.8 and 6.1.1.4)
;
H H 0.000 0.000
;
International Tables for Crystallography
(1992, Vol. C, Table 6.1.1.4)
;
Cu Cu 0.320 1.265
;
International Tables for Crystallography
(1992, Vol. C, Tables 4.2.6.8 and 6.1.1.4)
;
N N 0.006 0.003
;
International Tables for Crystallography
(1992, Vol. C, Tables 4.2.6.8 and 6.1.1.4)
;
O O 0.011 0.006
;
International Tables for Crystallography
(1992, Vol. C, Tables 4.2.6.8 and 6.1.1.4)
;

loop_
_geom_angle_atom_site_label_1
_geom_angle_atom_site_label_2
_geom_angle_atom_site_label_3
_geom_angle
O(2) Cu(1) O(1) 173.5(3)
O(13) Cu(1) O(1) 93.0(3)
O(15) Cu(1) O(1) 97.2(3)
N(1) Cu(1) O(1) 92.7(3)
Cu(1) O(1) C(11) 130.2(7)
O(13) Cu(1) O(2) 87.9(3)
O(15) Cu(1) O(2) 89.2(3)
N(1) Cu(1) O(2) 85.6(3)
Cu(1) O(2) C(2) 108.9(5)
Cu(1) O(2) Cu(2) 142.4(4)
O(15) Cu(1) O(13) 95.1(3)
N(1) Cu(1) O(13) 171.1(4)
Cu(1) O(13) C(39) 125.1(8)
N(1) Cu(1) O(15) 91.0(3)
Cu(1) O(15) C(41) 116.7(5)
Cu(1) O(15) C(44) 121.4(7)
Cu(1) N(1) C(1) 109.9(6)
Cu(1) N(1) C(9) 127.2(7)
Cu(2) O(2) C(2) 107.4(5)
O(3) Cu(2) O(2) 88.5(3)
O(8) Cu(2) O(2) 163.0(3)
O(9) Cu(2) O(2) 93.6(3)
O(8) Cu(2) O(3) 92.9(3)
O(9) Cu(2) O(3) 167.4(3)
Cu(2) O(3) C(3) 107.3(5)
O(9) Cu(2) O(8) 88.7(3)
Cu(2) O(8) C(21) 105.6(4)
Cu(2) O(8) Cu(3) 140.5(3)
Cu(2) O(9) C(22) 106.7(5)
O(8) Cu(3) O(7) 177.1(3)
O(14) Cu(3) O(7) 94.3(3)
O(16) Cu(3) O(7) 94.3(3)
N(2) Cu(3) O(7) 92.3(3)
Cu(3) O(7) C(30) 128.1(7)
O(14) Cu(3) O(8) 87.8(3)
Cu(3) O(8) C(21) 107.2(5)
O(16) Cu(3) O(8) 87.5(3)
N(2) Cu(3) O(8) 85.2(3)
O(16) Cu(3) O(14) 93.4(3)
N(2) Cu(3) O(14) 166.1(4)
Cu(3) O(14) C(40) 123.4(8)
N(2) Cu(3) O(16) 98.2(3)
Cu(3) O(16) C(45) 115.6(5)
Cu(3) O(16) C(48) 124.2(7)
Cu(3) N(2) C(20) 110.6(6)
Cu(3) N(2) C(28) 125.9(6)
O(1) C(11) C(10) 119.8(8)
O(1) C(11) C(12) 121(1)
O(2) C(2) C(1) 111.3(7)
O(2) C(2) C(3) 109.8(6)
O(3) C(3) C(2) 107.2(9)
O(3) C(3) C(4) 117.2(8)
O(4) C(4) C(3) 111.3(6)
O(4) C(4) C(5) 108.0(8)
C(7) O(4) C(4) 110.8(5)
O(4) C(7) O(6) 110.0(7)
O(4) C(7) C(8) 107.4(6)
O(5) C(1) N(1) 114.1(6)
O(5) C(1) C(2) 108.2(7)
C(5) O(5) C(1) 107.1(5)
O(5) C(5) C(4) 113.8(8)
O(5) C(5) C(6) 108.0(6)
O(6) C(6) C(5) 108.8(6)
C(7) O(6) C(6) 112.6(8)
O(6) C(7) C(8) 110(1)
O(7) C(30) C(29) 124.5(9)
O(7) C(30) C(31) 116(1)
O(8) C(21) C(22) 111.7(8)
O(8) C(21) C(20) 109.7(7)
O(9) C(22) C(21) 106.5(6)
O(9) C(22) C(23) 117.2(7)
O(10) C(23) C(22) 112.8(8)
O(10) C(23) C(24) 106.2(6)
C(26) O(10) C(23) 110.8(8)
O(10) C(26) O(12) 110.2(7)
O(10) C(26) C(27) 109.1(9)
O(11) C(20) C(21) 110.3(7)
O(11) C(20) N(2) 114.4(8)
C(24) O(11) C(20) 111.2(7)
O(11) C(24) C(23) 111.7(6)
O(11) C(24) C(25) 109.9(8)
O(12) C(25) C(24) 108.7(9)
C(26) O(12) C(25) 112.0(6)
O(12) C(26) C(27) 107.1(7)
C(44) O(15) C(41) 107.1(7)
O(15) C(41) C(42) 105.2(8)
O(15) C(44) C(43) 105(1)
C(48) O(16) C(45) 107.2(6)
O(16) C(45) C(46) 106.7(8)
O(16) C(48) C(47) 105.6(9)
O(17) C(49) C(50) 104(1)
C(52) O(17) C(49) 111(1)
O(17) C(52) C(51) 102(1)
C(54) O(18) C(53) 90(1)
O(18) C(53) C(56) 117(2)
O(18) C(54) C(55) 115(2)
N(1) C(1) C(2) 107.4(8)
C(9) N(1) C(1) 122.6(9)
N(1) C(9) C(10) 124(1)
N(2) C(20) C(21) 105.7(6)
C(28) N(2) C(20) 123.5(8)
N(2) C(28) C(29) 125.8(9)
C(1) C(2) C(3) 110.6(9)
C(2) C(3) C(4) 103.8(6)
C(3) C(4) C(5) 109.9(7)
C(4) C(5) C(6) 107.4(7)
C(9) C(10) C(11) 124.5(9)
C(9) C(10) C(15) 117(1)
C(10) C(11) C(12) 118.5(9)
C(15) C(10) C(11) 117.8(8)
C(10) C(15) C(14) 122(1)
C(11) C(12) C(13) 119(1)
C(11) C(12) C(16) 119.7(9)
C(16) C(12) C(13) 121.2(8)
C(12) C(13) C(14) 124.5(9)
C(12) C(16) C(18) 109.9(8)
C(12) C(16) C(19) 110.1(8)
C(12) C(16) C(17) 112.2(8)
C(13) C(14) C(15) 118(1)
C(18) C(16) C(17) 106.7(7)
C(19) C(16) C(17) 107.4(9)
C(19) C(16) C(18) 110.5(8)
C(20) C(21) C(22) 110.2(6)
C(21) C(22) C(23) 105.8(9)
C(22) C(23) C(24) 109.8(6)
C(23) C(24) C(25) 109.9(7)
C(28) C(29) C(30) 122(1)
C(28) C(29) C(34) 116.0(9)
C(29) C(30) C(31) 118(1)
C(34) C(29) C(30) 121.0(9)
C(29) C(34) C(33) 121(1)
C(30) C(31) C(35) 120.8(9)
C(30) C(31) C(32) 117(1)
C(35) C(31) C(32) 121.7(8)
C(31) C(32) C(33) 122.0(8)
C(31) C(35) C(36) 110.9(8)
C(31) C(35) C(37) 110.8(8)
C(31) C(35) C(38) 110.1(9)
C(32) C(33) C(34) 119(1)
C(37) C(35) C(36) 110.3(9)
C(38) C(35) C(36) 107.3(9)
C(38) C(35) C(37) 107.4(7)
C(41) C(42) C(43) 103(1)
C(42) C(43) C(44) 106.5(9)
C(45) C(46) C(47) 102(1)
C(46) C(47) C(48) 107.3(8)
C(49) C(50) C(51) 105(1)
C(50) C(51) C(52) 108(1)
C(53) C(56) C(55) 106(1)
C(54) C(55) C(56) 107(1)
O(2) C(2) H(40) 108.3974
O(3) C(3) H(41) 109.2586
O(4) C(4) H(42) 109.0714
O(4) C(7) H(44) 109.3136
O(5) C(1) H(39) 109.0687
O(5) C(5) H(43) 109.3164
O(6) C(6) H(52) 109.5274
O(6) C(6) H(51) 109.6724
O(6) C(7) H(44) 109.5021
O(8) C(21) H(46) 108.5318
O(9) C(22) H(47) 109.0685
O(10) C(23) H(48) 109.5908
O(10) C(26) H(50) 110.1498
O(11) C(20) H(45) 108.8839
O(11) C(24) H(49) 108.2061
O(12) C(25) H(54) 110.0223
O(12) C(25) H(53) 109.3704
O(12) C(26) H(50) 110.1624
O(13) C(39) H(33) 109.1902
O(13) C(39) H(35) 109.9789
O(13) C(39) H(34) 109.2075
O(14) C(40) H(36) 109.7250
O(14) C(40) H(38) 108.7855
O(14) C(40) H(37) 110.0798
O(15) C(41) H(55) 110.6219
O(15) C(41) H(56) 110.2972
O(15) C(44) H(61) 110.2635
O(15) C(44) H(62) 110.3944
O(16) C(45) H(63) 110.2275
O(16) C(45) H(64) 109.9107
O(16) C(48) H(69) 110.4877
O(16) C(48) H(70) 110.5198
O(17) C(49) H(73) 110.6996
O(17) C(49) H(74) 109.3286
O(17) C(52) H(79) 108.4526
O(17) C(52) H(80) 112.3682
O(18) C(53) H(81) 107.2234
O(18) C(53) H(82) 105.9540
O(18) C(54) H(83) 108.3883
O(18) C(54) H(84) 106.6173
N(1) C(1) H(39) 108.8937
N(1) C(9) H(1) 117.4102
N(2) C(20) H(45) 108.6138
N(2) C(28) H(5) 117.2982
H(39) C(1) C(2) 109.0838
C(1) C(2) H(40) 108.3558
H(40) C(2) C(3) 108.2951
C(2) C(3) H(41) 109.5173
H(41) C(3) C(4) 109.5145
C(3) C(4) H(42) 109.3460
H(42) C(4) C(5) 109.2760
C(4) C(5) H(43) 109.1206
H(43) C(5) C(6) 109.0702
C(5) C(6) H(52) 109.6958
C(5) C(6) H(51) 109.7168
H(52) C(6) H(51) 109.4591
C(7) C(8) H(9) 109.4773
C(7) C(8) H(10) 108.6921
C(7) C(8) H(11) 110.5158
H(44) C(7) C(8) 110.3192
H(10) C(8) H(9) 109.7076
H(11) C(8) H(9) 109.4713
H(11) C(8) H(10) 108.9599
H(1) C(9) C(10) 117.8572
C(10) C(15) H(4) 119.0196
C(12) C(13) H(2) 118.0378
C(13) C(14) H(3) 120.8669
H(2) C(13) C(14) 117.4800
C(14) C(15) H(4) 118.8145
H(3) C(14) C(15) 121.0809
C(16) C(17) H(12) 109.6960
C(16) C(17) H(13) 109.3224
C(16) C(17) H(14) 110.0952
C(16) C(18) H(15) 110.2613
C(16) C(18) H(17) 109.4100
C(16) C(18) H(16) 109.2392
C(16) C(19) H(19) 109.7355
C(16) C(19) H(20) 109.4234
C(16) C(19) H(18) 109.0542
H(13) C(17) H(12) 109.2547
H(14) C(17) H(12) 109.4751
H(14) C(17) H(13) 108.9785
H(17) C(18) H(15) 109.4876
H(16) C(18) H(15) 109.1612
H(17) C(18) H(16) 109.2637
H(19) C(19) H(18) 109.6618
H(20) C(19) H(18) 109.4713
H(20) C(19) H(19) 109.4800
C(20) C(21) H(46) 108.1473
H(45) C(20) C(21) 108.7681
H(46) C(21) C(22) 108.4464
C(21) C(22) H(47) 109.0392
H(47) C(22) C(23) 108.9823
C(22) C(23) H(48) 109.1850
H(48) C(23) C(24) 109.1637
C(23) C(24) H(49) 108.3915
H(49) C(24) C(25) 108.5893
C(24) C(25) H(54) 109.7972
C(24) C(25) H(53) 109.4344
H(54) C(25) H(53) 109.4642
C(26) C(27) H(21) 109.4762
C(26) C(27) H(22) 109.7501
C(26) C(27) H(23) 109.4436
H(50) C(26) C(27) 110.0866
H(22) C(27) H(21) 109.6489
H(23) C(27) H(21) 109.4706
H(23) C(27) H(22) 109.0369
H(5) C(28) C(29) 116.8533
C(29) C(34) H(8) 119.2122
C(31) C(32) H(6) 118.6849
C(32) C(33) H(7) 120.0107
H(6) C(32) C(33) 119.3400
C(33) C(34) H(8) 119.2868
H(7) C(33) C(34) 120.4803
C(35) C(36) H(24) 109.3371
C(35) C(36) H(26) 109.3069
C(35) C(36) H(25) 109.5892
C(35) C(37) H(28) 109.6507
C(35) C(37) H(29) 107.6886
C(35) C(37) H(27) 109.8286
C(35) C(38) H(30) 110.4406
C(35) C(38) H(31) 109.6808
C(35) C(38) H(32) 108.0074
H(26) C(36) H(24) 109.4734
H(25) C(36) H(24) 109.4841
H(26) C(36) H(25) 109.6360
H(28) C(37) H(27) 109.3661
H(29) C(37) H(27) 109.4694
H(29) C(37) H(28) 110.8162
H(31) C(38) H(30) 109.0308
H(32) C(38) H(30) 109.4741
H(32) C(38) H(31) 110.1984
H(35) C(39) H(33) 109.4756
H(34) C(39) H(33) 109.6538
H(35) C(39) H(34) 109.3215
H(38) C(40) H(36) 109.4707
H(37) C(40) H(36) 109.0600
H(38) C(40) H(37) 109.7070
H(55) C(41) C(42) 111.0454
H(56) C(41) C(42) 110.1962
C(41) C(42) H(57) 110.4358
C(41) C(42) H(58) 111.1420
H(56) C(41) H(55) 109.4555
H(57) C(42) C(43) 111.7097
H(58) C(42) C(43) 110.5912
C(42) C(43) H(59) 109.7730
C(42) C(43) H(60) 110.9183
H(58) C(42) H(57) 109.4542
C(43) C(44) H(61) 109.6196
C(43) C(44) H(62) 111.6599
H(59) C(43) C(44) 109.2885
H(60) C(43) C(44) 110.8404
H(60) C(43) H(59) 109.4617
H(62) C(44) H(61) 109.4573
H(63) C(45) C(46) 110.8261
H(64) C(45) C(46) 109.6614
C(45) C(46) H(65) 110.3864
C(45) C(46) H(66) 111.8540
H(64) C(45) H(63) 109.4603
H(65) C(46) C(47) 110.7805
H(66) C(46) C(47) 111.4170
C(46) C(47) H(67) 110.2767
C(46) C(47) H(68) 109.7496
H(66) C(46) H(65) 109.4643
C(47) C(48) H(69) 110.0375
C(47) C(48) H(70) 110.6683
H(67) C(47) C(48) 109.7483
H(68) C(47) C(48) 110.3230
H(68) C(47) H(67) 109.4637
H(70) C(48) H(69) 109.4559
H(73) C(49) C(50) 111.1398
H(74) C(49) C(50) 111.6491
C(49) C(50) H(75) 110.2761
C(49) C(50) H(76) 109.8879
H(74) C(49) H(73) 109.4640
H(75) C(50) C(51) 111.2052
H(76) C(50) C(51) 110.1762
C(50) C(51) H(77) 109.3858
C(50) C(51) H(78) 110.1256
H(76) C(50) H(75) 109.4588
H(77) C(51) C(52) 108.5015
H(78) C(51) C(52) 111.2832
C(51) C(52) H(79) 110.5439
C(51) C(52) H(80) 113.1652
H(78) C(51) H(77) 109.4588
H(80) C(52) H(79) 109.4540
H(81) C(53) C(56) 109.4638
H(82) C(53) C(56) 106.5367
C(53) C(56) H(87) 108.0237
C(53) C(56) H(88) 111.4632
H(82) C(53) H(81) 109.4608
H(83) C(54) C(55) 108.8967
H(84) C(54) C(55) 108.2638
C(54) C(55) H(85) 110.2828
C(54) C(55) H(86) 110.6146
H(84) C(54) H(83) 109.4566
H(85) C(55) C(56) 108.9818
H(86) C(55) C(56) 109.8720
C(55) C(56) H(87) 110.3887
C(55) C(56) H(88) 110.9445
H(86) C(55) H(85) 109.4608
H(88) C(56) H(87) 109.4616

loop_
_geom_bond_atom_site_label_1
_geom_bond_atom_site_label_2
_geom_bond_distance
Cu(1) O(1) 1.900(7)
Cu(1) O(2) 1.956(7)
Cu(1) O(13) 1.979(9)
Cu(1) O(15) 2.394(7)
Cu(1) N(1) 1.96(1)
Cu(2) O(2) 1.923(8)
Cu(2) O(3) 1.907(6)
Cu(2) O(8) 1.932(6)
Cu(2) O(9) 1.924(7)
Cu(3) O(7) 1.888(7)
Cu(3) O(8) 1.944(6)
Cu(3) O(14) 1.944(8)
Cu(3) O(16) 2.466(7)
Cu(3) N(2) 1.959(9)
O(1) C(11) 1.33(1)
O(2) C(2) 1.41(1)
O(3) C(3) 1.42(1)
O(4) C(4) 1.42(1)
O(4) C(7) 1.44(1)
O(5) C(1) 1.44(1)
O(5) C(5) 1.435(9)
O(6) C(6) 1.44(1)
O(6) C(7) 1.43(1)
O(7) C(30) 1.33(1)
O(8) C(21) 1.40(1)
O(9) C(22) 1.41(1)
O(10) C(23) 1.428(9)
O(10) C(26) 1.41(1)
O(11) C(20) 1.41(1)
O(11) C(24) 1.46(1)
O(12) C(25) 1.43(1)
O(12) C(26) 1.427(9)
O(13) C(39) 1.39(1)
O(14) C(40) 1.45(1)
O(15) C(41) 1.43(1)
O(15) C(44) 1.43(1)
O(16) C(45) 1.43(1)
O(16) C(48) 1.46(1)
O(17) C(49) 1.46(2)
O(17) C(52) 1.36(2)
O(18) C(53) 1.66(4)
O(18) C(54) 1.60(3)
N(1) C(1) 1.44(1)
N(1) C(9) 1.28(1)
N(2) C(20) 1.45(1)
N(2) C(28) 1.27(1)
C(1) C(2) 1.50(1)
C(2) C(3) 1.53(1)
C(3) C(4) 1.50(1)
C(4) C(5) 1.53(1)
C(5) C(6) 1.52(1)
C(7) C(8) 1.45(1)
C(9) C(10) 1.44(1)
C(10) C(11) 1.48(2)
C(10) C(15) 1.39(1)
C(11) C(12) 1.38(1)
C(12) C(13) 1.37(1)
C(12) C(16) 1.54(2)
C(13) C(14) 1.36(2)
C(14) C(15) 1.37(1)
C(16) C(17) 1.56(1)
C(16) C(18) 1.56(1)
C(16) C(19) 1.55(2)
C(20) C(21) 1.52(1)
C(21) C(22) 1.52(1)
C(22) C(23) 1.50(1)
C(23) C(24) 1.54(1)
C(24) C(25) 1.48(1)
C(26) C(27) 1.53(1)
C(28) C(29) 1.44(1)
C(29) C(30) 1.38(2)
C(29) C(34) 1.44(2)
C(30) C(31) 1.48(1)
C(31) C(32) 1.38(2)
C(31) C(35) 1.54(2)
C(32) C(33) 1.46(2)
C(33) C(34) 1.31(1)
C(35) C(36) 1.52(2)
C(35) C(37) 1.55(1)
C(35) C(38) 1.54(1)
C(41) C(42) 1.53(1)
C(42) C(43) 1.51(2)
C(43) C(44) 1.50(2)
C(45) C(46) 1.50(1)
C(46) C(47) 1.53(2)
C(47) C(48) 1.50(2)
C(49) C(50) 1.45(3)
C(50) C(51) 1.44(3)
C(51) C(50) 1.44(3)
C(51) C(52) 1.54(2)
C(52) C(51) 1.54(2)
C(53) C(56) 1.27(2)
C(54) C(55) 1.37(4)
C(55) C(56) 1.51(3)
C(1) H(39) 0.9500
C(2) H(40) 0.9500
C(3) H(41) 0.9500
C(4) H(42) 0.9500
C(5) H(43) 0.9500
C(6) H(51) 0.9499
C(6) H(52) 0.9500
C(7) H(44) 0.9500
C(8) H(9) 0.9500
C(8) H(10) 0.9500
C(8) H(11) 0.9500
C(9) H(1) 0.9500
C(13) H(2) 0.9500
C(14) H(3) 0.9500
C(15) H(4) 0.9501
C(17) H(12) 0.9499
C(17) H(13) 0.9500
C(17) H(14) 0.9499
C(18) H(15) 0.9500
C(18) H(16) 0.9499
C(18) H(17) 0.9499
C(19) H(18) 0.9500
C(19) H(19) 0.9500
C(19) H(20) 0.9500
C(20) H(45) 0.9500
C(21) H(46) 0.9500
C(22) H(47) 0.9500
C(23) H(48) 0.9500
C(24) H(49) 0.9500
C(25) H(53) 0.9500
C(25) H(54) 0.9500
C(26) H(50) 0.9500
C(27) H(21) 0.9500
C(27) H(22) 0.9500
C(27) H(23) 0.9500
C(28) H(5) 0.9501
C(32) H(6) 0.9500
C(33) H(7) 0.9500
C(34) H(8) 0.9500
C(36) H(24) 0.9501
C(36) H(25) 0.9500
C(36) H(26) 0.9500
C(37) H(27) 0.9500
C(37) H(28) 0.9501
C(37) H(29) 0.9500
C(38) H(30) 0.9500
C(38) H(31) 0.9500
C(38) H(32) 0.9501
C(39) H(33) 0.9500
C(39) H(34) 0.9500
C(39) H(35) 0.9500
C(40) H(36) 0.9501
C(40) H(37) 0.9500
C(40) H(38) 0.9500
C(41) H(55) 0.9500
C(41) H(56) 0.9500
C(42) H(57) 0.9499
C(42) H(58) 0.9500
C(43) H(59) 0.9500
C(43) H(60) 0.9500
C(44) H(61) 0.9500
C(44) H(62) 0.9500
C(45) H(63) 0.9500
C(45) H(64) 0.9500
C(46) H(65) 0.9501
C(46) H(66) 0.9500
C(47) H(67) 0.9501
C(47) H(68) 0.9501
C(48) H(69) 0.9499
C(48) H(70) 0.9501
C(49) H(73) 0.9500
C(49) H(74) 0.9500
C(50) H(75) 0.9500
C(50) H(76) 0.9500
C(51) H(77) 0.9501
C(51) H(78) 0.9500
C(52) H(79) 0.9500
C(52) H(80) 0.9499
C(53) H(81) 0.9500
C(53) H(82) 0.9500
C(54) H(83) 0.9501
C(54) H(84) 0.9500
C(55) H(85) 0.9501
C(55) H(86) 0.9500
C(56) H(87) 0.9501
C(56) H(88) 0.9500
H(2) C(13) 0.9500
H(67) C(47) 0.9501
H(77) C(51) 0.9501
H(78) C(51) 0.9500
